data_2211926
loop_
_publ_author_name
'Liang, Zu-Pei'
'Li, Jian'

_publ_section_title
;
 2-(2-Pyridyl)isoindoline-1,3-dione
;
_journal_coeditor_code SA2027
_journal_issue 1
_journal_name_full 'Acta Crystallographica Section E'
_journal_page_first o405
_journal_page_last o406
_journal_paper_doi 10.1107/S1600536806054766
_journal_volume 63
_journal_year 2007
_chemical_formula_iupac 'C13 H8 N2 O2'
_chemical_formula_moiety 'C13 H8 N2 O2'
_chemical_formula_sum 'C13 H8 N2 O2'
_chemical_formula_weight 224.21
_chemical_name_systematic
;
2-(2-pyridyl)isoindoline-1,3-dione
;
_space_group_IT_number 61
_symmetry_cell_setting orthorhombic
_symmetry_space_group_name_Hall '-P 2ac 2ab'
_symmetry_space_group_name_H-M 'P b c a'
_atom_sites_solution_hydrogens geom
_atom_sites_solution_primary direct
_atom_sites_solution_secondary difmap
_cell_angle_alpha 90.00
_cell_angle_beta 90.00
_cell_angle_gamma 90.00
_cell_formula_units_Z 8
_cell_length_a 11.410(5)
_cell_length_b 7.846(3)
_cell_length_c 23.167(9)
_cell_measurement_reflns_used 3237
_cell_measurement_temperature 294(2)
_cell_measurement_theta_max 25.42
_cell_measurement_theta_min 2.51
_cell_volume 2074.0(15)
_computing_cell_refinement 'SAINT (Bruker, 1997)'
_computing_data_collection 'SMART (Bruker, 1997)'
_computing_data_reduction SAINT
_computing_molecular_graphics 'SHELXTL (Bruker, 1997)'
_computing_publication_material SHELXTL
_computing_structure_refinement 'SHELXL97 (Sheldrick, 1997)'
_computing_structure_solution 'SHELXS97 (Sheldrick, 1997)'
_diffrn_ambient_temperature 294(2)
_diffrn_measured_fraction_theta_full 0.998
_diffrn_measured_fraction_theta_max 0.998
_diffrn_measurement_device_type 'Bruker SMART CCD area-detector'
_diffrn_measurement_method '\f and \w'
_diffrn_radiation_monochromator graphite
_diffrn_radiation_source 'fine-focus sealed tube'
_diffrn_radiation_type MoK\a
_diffrn_radiation_wavelength 0.71073
_diffrn_reflns_av_R_equivalents 0.0384
_diffrn_reflns_av_sigmaI/netI 0.0277
_diffrn_reflns_limit_h_max 11
_diffrn_reflns_limit_h_min -14
_diffrn_reflns_limit_k_max 9
_diffrn_reflns_limit_k_min -9
_diffrn_reflns_limit_l_max 24
_diffrn_reflns_limit_l_min -29
_diffrn_reflns_number 10729
_diffrn_reflns_theta_full 26.42
_diffrn_reflns_theta_max 26.42
_diffrn_reflns_theta_min 1.76
_diffrn_standards_number 0
_exptl_absorpt_coefficient_mu 0.100
_exptl_absorpt_correction_T_max 0.9842
_exptl_absorpt_correction_T_min 0.9764
_exptl_absorpt_correction_type multi-scan
_exptl_absorpt_process_details '(SADABS; Bruker, 1997)'
_exptl_crystal_colour colourless
_exptl_crystal_density_diffrn 1.436
_exptl_crystal_density_method 'not measured'
_exptl_crystal_description plate
_exptl_crystal_F_000 928
_exptl_crystal_size_max 0.24
_exptl_crystal_size_mid 0.20
_exptl_crystal_size_min 0.16
_refine_diff_density_max 0.171
_refine_diff_density_min -0.141
_refine_ls_extinction_coef 0.0122(11)
_refine_ls_extinction_expression Fc^*^=kFc[1+0.001xFc^2^\l^3^/sin(2\q)]^-1/4^
_refine_ls_extinction_method SHELXL97
_refine_ls_goodness_of_fit_ref 1.055
_refine_ls_hydrogen_treatment constr
_refine_ls_matrix_type full
_refine_ls_number_parameters 155
_refine_ls_number_reflns 2124
_refine_ls_number_restraints 0
_refine_ls_restrained_S_all 1.055
_refine_ls_R_factor_all 0.0576
_refine_ls_R_factor_gt 0.0341
_refine_ls_shift/su_max 0.003
_refine_ls_shift/su_mean 0.000
_refine_ls_structure_factor_coef Fsqd
_refine_ls_weighting_details 'calc w=1/[\s^2^(Fo^2^)+(0.0414P)^2^+0.3809P] where P=(Fo^2^+2Fc^2^)/3'
_refine_ls_weighting_scheme calc
_refine_ls_wR_factor_gt 0.0825
_refine_ls_wR_factor_ref 0.0957
_reflns_number_gt 1511
_reflns_number_total 2124
_reflns_threshold_expression I>2\s(I)
_cod_data_source_file sa2027.cif
_cod_data_source_block I
_cod_depositor_comments
;
The following automatic conversions were performed:
'_symmetry_cell_setting' value 'Orthorhombic' changed to 'orthorhombic'
according to '/home/saulius/struct/CIF-dictionaries/cif_core.dic'
dictionary named 'cif_core.dic' version 2.4.1 from 2010-06-29.

Automatic conversion script
Id: cif_fix_enum 1527 2010-12-29 10:47:43Z saulius 

The following automatic conversions were performed:

'_symmetry_cell_setting' value 'Orthorhombic' changed to
'orthorhombic' according to
/home/saulius/struct/CIF-dictionaries/cif_core.dic dictionary named
'cif_core.dic' version 2.4.1 from 2010-06-29.

Automatic conversion script
Id: cif_fix_values 1715 2011-07-08 13:25:40Z adriana 
;
_cod_original_cell_volume 2073.9(14)
_cod_database_code 2211926
_cod_database_fobs_code 2211926

loop_
_symmetry_equiv_pos_as_xyz
'x, y, z'
'-x+1/2, -y, z+1/2'
'-x, y+1/2, -z+1/2'
'x+1/2, -y+1/2, -z'
'-x, -y, -z'
'x-1/2, y, -z-1/2'
'x, -y-1/2, z-1/2'
'-x-1/2, y-1/2, z'

loop_
_atom_site_type_symbol
_atom_site_label
_atom_site_fract_x
_atom_site_fract_y
_atom_site_fract_z
_atom_site_U_iso_or_equiv
_atom_site_adp_type
_atom_site_calc_flag
_atom_site_refinement_flags
_atom_site_occupancy
O O1 0.77482(10) 1.02017(16) 0.41307(5) 0.0563(4) Uani d . 1
O O2 0.44869(10) 0.68896(16) 0.38974(5) 0.0564(4) Uani d . 1
N N1 0.61288(10) 0.86243(15) 0.38608(5) 0.0356(3) Uani d . 1
N N2 0.53523(12) 0.96334(18) 0.29960(6) 0.0511(4) Uani d . 1
C C1 0.69088(13) 0.93436(18) 0.42573(6) 0.0371(4) Uani d . 1
C C2 0.64779(13) 0.88395(18) 0.48358(6) 0.0359(3) Uani d . 1
C C3 0.68998(15) 0.9245(2) 0.53761(6) 0.0460(4) Uani d . 1
H H3 0.7560 0.9927 0.5422 0.055 Uiso calc R 1
C C4 0.62989(16) 0.8595(2) 0.58479(7) 0.0527(5) Uani d . 1
H H4 0.6559 0.8850 0.6218 0.063 Uiso calc R 1
C C5 0.53220(16) 0.7577(2) 0.57779(7) 0.0510(4) Uani d . 1
H H5 0.4938 0.7157 0.6102 0.061 Uiso calc R 1
C C6 0.49024(14) 0.7168(2) 0.52324(7) 0.0454(4) Uani d . 1
H H6 0.4248 0.6476 0.5184 0.054 Uiso calc R 1
C C7 0.54968(13) 0.78325(18) 0.47651(6) 0.0361(4) Uani d . 1
C C8 0.52520(13) 0.76638(19) 0.41379(6) 0.0378(4) Uani d . 1
C C9 0.62377(13) 0.88383(18) 0.32520(6) 0.0361(3) Uani d . 1
C C10 0.72229(14) 0.8270(2) 0.29715(7) 0.0465(4) Uani d . 1
H H10 0.7811 0.7698 0.3170 0.056 Uiso calc R 1
C C11 0.73173(16) 0.8571(2) 0.23875(7) 0.0534(5) Uani d . 1
H H11 0.7978 0.8221 0.2185 0.064 Uiso calc R 1
C C12 0.64200(17) 0.9392(2) 0.21118(7) 0.0517(5) Uani d . 1
H H12 0.6459 0.9614 0.1718 0.062 Uiso calc R 1
C C13 0.54615(17) 0.9883(2) 0.24278(7) 0.0572(5) Uani d . 1
H H13 0.4850 1.0423 0.2235 0.069 Uiso calc R 1

loop_
_atom_site_aniso_label
_atom_site_aniso_U_11
_atom_site_aniso_U_22
_atom_site_aniso_U_33
_atom_site_aniso_U_12
_atom_site_aniso_U_13
_atom_site_aniso_U_23
O1 0.0560(7) 0.0646(8) 0.0483(7) -0.0247(6) -0.0067(6) 0.0070(6)
O2 0.0535(7) 0.0697(8) 0.0461(7) -0.0218(6) -0.0035(6) -0.0081(6)
N1 0.0380(7) 0.0382(7) 0.0308(7) -0.0026(6) -0.0035(5) 0.0007(5)
N2 0.0483(8) 0.0655(9) 0.0394(8) 0.0106(7) -0.0056(6) 0.0057(7)
C1 0.0405(8) 0.0342(8) 0.0367(8) -0.0020(7) -0.0059(6) 0.0011(6)
C2 0.0387(8) 0.0333(7) 0.0357(8) 0.0054(6) -0.0033(6) -0.0010(6)
C3 0.0487(9) 0.0499(10) 0.0393(9) 0.0021(8) -0.0085(7) -0.0047(7)
C4 0.0626(11) 0.0633(11) 0.0323(9) 0.0128(10) -0.0056(8) -0.0034(8)
C5 0.0560(11) 0.0607(11) 0.0363(9) 0.0127(9) 0.0077(8) 0.0060(7)
C6 0.0442(9) 0.0486(10) 0.0433(9) 0.0023(8) 0.0061(7) 0.0018(7)
C7 0.0371(8) 0.0364(8) 0.0348(8) 0.0051(7) -0.0004(6) -0.0019(6)
C8 0.0370(8) 0.0388(8) 0.0378(8) -0.0003(7) -0.0012(7) -0.0039(7)
C9 0.0407(8) 0.0355(8) 0.0321(8) -0.0022(7) -0.0044(6) -0.0003(6)
C10 0.0480(10) 0.0497(10) 0.0417(9) 0.0077(8) -0.0023(7) 0.0039(7)
C11 0.0593(11) 0.0593(11) 0.0416(10) 0.0033(9) 0.0091(8) -0.0003(8)
C12 0.0657(12) 0.0568(11) 0.0326(8) -0.0059(9) -0.0043(8) 0.0043(8)
C13 0.0577(11) 0.0712(12) 0.0426(10) 0.0085(9) -0.0118(9) 0.0121(8)

loop_
_atom_type_symbol
_atom_type_description
_atom_type_scat_dispersion_real
_atom_type_scat_dispersion_imag
_atom_type_scat_source
C C 0.0033 0.0016 'International Tables Vol C Tables 4.2.6.8 and 6.1.1.4'
H H 0.0000 0.0000 'International Tables Vol C Tables 4.2.6.8 and 6.1.1.4'
N N 0.0061 0.0033 'International Tables Vol C Tables 4.2.6.8 and 6.1.1.4'
O O 0.0106 0.0060 'International Tables Vol C Tables 4.2.6.8 and 6.1.1.4'

loop_
_geom_angle_atom_site_label_1
_geom_angle_atom_site_label_2
_geom_angle_atom_site_label_3
_geom_angle
C1 N1 C8 111.66(12)
C1 N1 C9 123.15(12)
C8 N1 C9 125.19(12)
C9 N2 C13 115.98(15)
O1 C1 N1 124.80(14)
O1 C1 C2 129.21(13)
N1 C1 C2 105.98(12)
C3 C2 C7 121.56(14)
C3 C2 C1 130.09(14)
C7 C2 C1 108.34(12)
C2 C3 C4 117.25(16)
C2 C3 H3 121.4
C4 C3 H3 121.4
C5 C4 C3 121.26(15)
C5 C4 H4 119.4
C3 C4 H4 119.4
C4 C5 C6 121.24(15)
C4 C5 H5 119.4
C6 C5 H5 119.4
C7 C6 C5 117.22(16)
C7 C6 H6 121.4
C5 C6 H6 121.4
C2 C7 C6 121.45(14)
C2 C7 C8 108.65(13)
C6 C7 C8 129.90(14)
O2 C8 N1 125.17(14)
O2 C8 C7 129.47(14)
N1 C8 C7 105.35(12)
N2 C9 C10 124.35(14)
N2 C9 N1 115.54(13)
C10 C9 N1 120.10(13)
C9 C10 C11 118.26(15)
C9 C10 H10 120.9
C11 C10 H10 120.9
C12 C11 C10 118.72(16)
C12 C11 H11 120.6
C10 C11 H11 120.6
C11 C12 C13 118.69(16)
C11 C12 H12 120.7
C13 C12 H12 120.7
N2 C13 C12 123.97(16)
N2 C13 H13 118.0
C12 C13 H13 118.0

loop_
_geom_bond_atom_site_label_1
_geom_bond_atom_site_label_2
_geom_bond_distance
O1 C1 1.2069(18)
O2 C8 1.2007(18)
N1 C1 1.3979(18)
N1 C8 1.4074(19)
N1 C9 1.4258(18)
N2 C9 1.3273(19)
N2 C13 1.337(2)
C1 C2 1.481(2)
C2 C3 1.378(2)
C2 C7 1.380(2)
C3 C4 1.387(2)
C3 H3 0.9300
C4 C5 1.381(2)
C4 H4 0.9300
C5 C6 1.389(2)
C5 H5 0.9300
C6 C7 1.380(2)
C6 H6 0.9300
C7 C8 1.485(2)
C9 C10 1.373(2)
C10 C11 1.377(2)
C10 H10 0.9300
C11 C12 1.368(2)
C11 H11 0.9300
C12 C13 1.371(3)
C12 H12 0.9300
C13 H13 0.9300

loop_
_geom_torsion_atom_site_label_1
_geom_torsion_atom_site_label_2
_geom_torsion_atom_site_label_3
_geom_torsion_atom_site_label_4
_geom_torsion
C8 N1 C1 O1 178.81(14)
C9 N1 C1 O1 -0.4(2)
C8 N1 C1 C2 -1.57(15)
C9 N1 C1 C2 179.23(12)
O1 C1 C2 C3 1.7(3)
N1 C1 C2 C3 -177.86(15)
O1 C1 C2 C7 -179.12(15)
N1 C1 C2 C7 1.28(16)
C7 C2 C3 C4 0.2(2)
C1 C2 C3 C4 179.23(15)
C2 C3 C4 C5 0.3(2)
C3 C4 C5 C6 -0.1(3)
C4 C5 C6 C7 -0.5(2)
C3 C2 C7 C6 -0.8(2)
C1 C2 C7 C6 179.93(13)
C3 C2 C7 C8 178.69(13)
C1 C2 C7 C8 -0.54(16)
C5 C6 C7 C2 1.0(2)
C5 C6 C7 C8 -178.46(14)
C1 N1 C8 O2 -178.60(15)
C9 N1 C8 O2 0.6(2)
C1 N1 C8 C7 1.25(15)
C9 N1 C8 C7 -179.58(13)
C2 C7 C8 O2 179.45(16)
C6 C7 C8 O2 -1.1(3)
C2 C7 C8 N1 -0.39(15)
C6 C7 C8 N1 179.09(15)
C13 N2 C9 C10 -0.4(2)
C13 N2 C9 N1 178.16(14)
C1 N1 C9 N2 -117.83(16)
C8 N1 C9 N2 63.08(19)
C1 N1 C9 C10 60.8(2)
C8 N1 C9 C10 -118.29(16)
N2 C9 C10 C11 1.4(3)
N1 C9 C10 C11 -177.11(15)
C9 C10 C11 C12 -1.1(3)
C10 C11 C12 C13 -0.1(3)
C9 N2 C13 C12 -0.9(3)
C11 C12 C13 N2 1.1(3)

loop_
_cod_related_entry_id
_cod_related_entry_database
_cod_related_entry_code
1 ChemSpider 482632
